data_7156963
loop_
_publ_author_name
'Su, Zhenjie'
'Xie, Zengyang'
'Wang, Shan'
'Luo, Naili'
'Wang, Cunde'

_publ_section_title
;
 Direct synthesis of highly functionalized furans from donor-acceptor
 cyclopropanes via DBU-mediated ring expansion reactions.
;
_journal_issue 31
_journal_name_full 'Organic &amp; biomolecular chemistry'
_journal_page_first 7342
_journal_page_last 7351
_journal_paper_doi 10.1039/c9ob01308c
_journal_volume 17
_journal_year 2019
_chemical_formula_moiety 'C20 H16 N2 O3'
_chemical_formula_sum 'C20 H16 N2 O3'
_chemical_formula_weight 332.35
_space_group_IT_number 2
_space_group_name_Hall '-P 1'
_space_group_name_H-M_alt 'P -1'
_symmetry_cell_setting triclinic
_symmetry_space_group_name_Hall '-P 1'
_symmetry_space_group_name_H-M 'P -1'
_atom_sites_solution_hydrogens geom
_atom_sites_solution_primary direct
_atom_sites_solution_secondary difmap
_audit_creation_method SHELXL-97
_audit_update_record
;
2018-10-25 deposited with the CCDC.    2019-07-08 downloaded from the CCDC.
;
_cell_angle_alpha 104.559(3)
_cell_angle_beta 102.943(3)
_cell_angle_gamma 102.875(3)
_cell_formula_units_Z 4
_cell_length_a 9.8735(10)
_cell_length_b 11.1925(13)
_cell_length_c 16.3751(18)
_cell_measurement_reflns_used 9234
_cell_measurement_temperature 298
_cell_measurement_theta_max 27.44
_cell_measurement_theta_min 2.22
_cell_volume 1630.5(3)
_computing_cell_refinement 'Bruker SMART'
_computing_data_collection 'Bruker SMART'
_computing_data_reduction 'Bruker SAINT'
_computing_molecular_graphics 'Bruker SHELXTL'
_computing_publication_material 'Bruker SHELXTL'
_computing_structure_refinement 'Bruker SHELXTL'
_computing_structure_solution 'Bruker SHELXTL'
_diffrn_ambient_temperature 298
_diffrn_measured_fraction_theta_full 0.991
_diffrn_measured_fraction_theta_max 0.991
_diffrn_measurement_device_type 'CCD area detector'
_diffrn_measurement_method 'phi and omega scans'
_diffrn_radiation_monochromator graphite
_diffrn_radiation_source 'fine-focus sealed tube'
_diffrn_radiation_type MoK\a
_diffrn_radiation_wavelength 0.71073
_diffrn_reflns_av_R_equivalents 0.0370
_diffrn_reflns_av_sigmaI/netI 0.0427
_diffrn_reflns_limit_h_max 12
_diffrn_reflns_limit_h_min -12
_diffrn_reflns_limit_k_max 14
_diffrn_reflns_limit_k_min -14
_diffrn_reflns_limit_l_max 21
_diffrn_reflns_limit_l_min -21
_diffrn_reflns_number 25810
_diffrn_reflns_theta_full 27.55
_diffrn_reflns_theta_max 27.55
_diffrn_reflns_theta_min 1.35
_exptl_absorpt_coefficient_mu 0.092
_exptl_absorpt_correction_type none
_exptl_crystal_colour colourless
_exptl_crystal_density_diffrn 1.354
_exptl_crystal_density_method 'not measured'
_exptl_crystal_description blocker
_exptl_crystal_F_000 696
_exptl_crystal_size_max 0.35
_exptl_crystal_size_mid 0.33
_exptl_crystal_size_min 0.3
_refine_diff_density_max 0.509
_refine_diff_density_min -0.458
_refine_diff_density_rms 0.043
_refine_ls_extinction_method none
_refine_ls_goodness_of_fit_ref 1.033
_refine_ls_hydrogen_treatment mixed
_refine_ls_matrix_type full
_refine_ls_number_parameters 451
_refine_ls_number_reflns 7477
_refine_ls_number_restraints 1
_refine_ls_restrained_S_all 1.040
_refine_ls_R_factor_all 0.1062
_refine_ls_R_factor_gt 0.0658
_refine_ls_shift/su_max 0.000
_refine_ls_shift/su_mean 0.000
_refine_ls_structure_factor_coef Fsqd
_refine_ls_weighting_details 'calc w=1/[\s^2^(Fo^2^)+(0.0870P)^2^+0.6021P] where P=(Fo^2^+2Fc^2^)/3'
_refine_ls_weighting_scheme calc
_refine_ls_wR_factor_gt 0.1675
_refine_ls_wR_factor_ref 0.1904
_reflns_number_gt 4850
_reflns_number_total 7544
_reflns_threshold_expression >2sigma(I)
_cod_data_source_file c9ob01308c2.cif
_cod_data_source_block 002_CCDC2
_cod_depositor_comments
;
The following automatic conversions were performed:

'_symmetry_cell_setting' value 'Triclinic' changed to 'triclinic'
according to
/home/data/users/saulius/crontab/automatic-downloads/rss-feeds/RSC/lib/dictionaries/cif_core.dic
dictionary named 'cif_core.dic' version 2.4.2 from 2011-04-26.

Automatic conversion script
Id: cif_fix_values 4973 2017-02-22 13:04:09Z antanas 

 Adding full bibliography for 7156957--7156963.cif.
;
_cod_original_cell_volume 1630.6(3)
_cod_original_sg_symbol_H-M 'P-1   '
_cod_database_code 7156963

loop_
_symmetry_equiv_pos_as_xyz
'x, y, z'
'-x, -y, -z'

loop_
_atom_site_label
_atom_site_type_symbol
_atom_site_fract_x
_atom_site_fract_y
_atom_site_fract_z
_atom_site_U_iso_or_equiv
_atom_site_adp_type
_atom_site_occupancy
_atom_site_symmetry_multiplicity
_atom_site_calc_flag
_atom_site_refinement_flags
O3 O 1.11775(15) 0.33816(14) 0.37990(9) 0.0452(4) Uani 1 1 d .
C2 C 1.0954(2) 0.4210(2) 0.33011(13) 0.0424(5) Uani 1 1 d .
C3 C 1.2048(2) 0.4487(2) 0.28495(13) 0.0425(5) Uani 1 1 d .
C4 C 0.7274(2) 0.3602(2) 0.17290(14) 0.0468(5) Uani 1 1 d .
H4 H 0.7316 0.3085 0.2093 0.056 Uiso 1 1 calc R
C5 C 1.0112(2) 0.3230(2) 0.41851(13) 0.0446(5) Uani 1 1 d .
N2 N 1.0189(2) 0.2504(2) 0.47245(13) 0.0578(5) Uani 1 1 d .
H2A H 1.0891 0.2169 0.4805 0.069 Uiso 1 1 calc R
H2B H 0.9536 0.2375 0.4989 0.069 Uiso 1 1 calc R
C7 C 0.8134(2) 0.4870(2) 0.20534(14) 0.0445(5) Uani 1 1 d .
C8 C 0.7949(2) 0.4004(2) 0.42267(14) 0.0492(5) Uani 1 1 d .
O1 O 0.55306(19) 0.18158(17) 0.05924(11) 0.0676(5) Uani 1 1 d .
O2 O 0.53430(19) 0.33981(19) -0.05104(11) 0.0695(5) Uani 1 1 d .
N1 N 0.6936(2) 0.4082(2) 0.44363(15) 0.0693(6) Uani 1 1 d .
C12 C 0.9761(2) 0.4569(2) 0.33849(13) 0.0427(5) Uani 1 1 d .
C13 C 1.1896(2) 0.5150(2) 0.22394(15) 0.0524(6) Uani 1 1 d .
H13 H 1.1066 0.5412 0.2102 0.063 Uiso 1 1 calc R
C14 C 0.6270(2) 0.3854(2) 0.03344(14) 0.0505(5) Uani 1 1 d .
C15 C 0.9101(2) 0.5466(2) 0.30012(14) 0.0497(5) Uani 1 1 d .
H15A H 0.9880 0.6194 0.3033 0.060 Uiso 1 1 calc R
H15B H 0.8533 0.5799 0.3366 0.060 Uiso 1 1 calc R
C16 C 0.6349(2) 0.3081(2) 0.08746(14) 0.0468(5) Uani 1 1 d .
C17 C 1.2956(3) 0.5427(2) 0.18326(16) 0.0557(6) Uani 1 1 d .
H17 H 1.2836 0.5878 0.1429 0.067 Uiso 1 1 calc R
C18 C 0.9199(2) 0.3924(2) 0.39515(13) 0.0439(5) Uani 1 1 d .
C19 C 1.3294(3) 0.4097(3) 0.30272(17) 0.0597(6) Uani 1 1 d .
H19 H 1.3419 0.3639 0.3426 0.072 Uiso 1 1 calc R
C20 C 0.7143(3) 0.5108(3) 0.06467(17) 0.0599(6) Uani 1 1 d .
H20 H 0.7112 0.5620 0.0279 0.072 Uiso 1 1 calc R
C21 C 0.8062(3) 0.5618(2) 0.14955(16) 0.0543(6) Uani 1 1 d .
H21 H 0.8642 0.6473 0.1698 0.065 Uiso 1 1 calc R
C22 C 1.4188(3) 0.5041(2) 0.20200(16) 0.0583(6) Uani 1 1 d .
H22 H 1.4901 0.5224 0.1745 0.070 Uiso 1 1 calc R
C23 C 1.4346(3) 0.4382(3) 0.26189(19) 0.0689(7) Uani 1 1 d .
H23 H 1.5178 0.4122 0.2752 0.083 Uiso 1 1 calc R
C24 C 0.4328(5) 0.2208(3) -0.0688(3) 0.1295(17) Uani 1 1 d D
H24A H 0.3477 0.2383 -0.0542 0.155 Uiso 1 1 calc R
H24B H 0.4034 0.1785 -0.1321 0.155 Uiso 1 1 calc R
C25 C 0.4665(5) 0.1350(4) -0.0301(2) 0.1239(16) Uani 1 1 d D
H25A H 0.5164 0.0866 -0.0644 0.149 Uiso 1 1 calc R
H25B H 0.3762 0.0744 -0.0342 0.149 Uiso 1 1 calc R
O6 O 0.66997(16) 0.79447(15) 0.40036(11) 0.0554(4) Uani 1 1 d .
C27 C 0.3718(2) 0.9884(2) 0.25512(16) 0.0524(6) Uani 1 1 d .
O4 O 0.0941(2) 0.7159(2) 0.08434(12) 0.0786(6) Uani 1 1 d .
C29 C 0.3302(3) 0.8214(2) 0.43335(15) 0.0538(6) Uani 1 1 d .
C30 C 0.5274(2) 0.9190(2) 0.37117(14) 0.0477(5) Uani 1 1 d .
N3 N 0.5580(2) 0.6744(2) 0.47418(15) 0.0690(6) Uani 1 1 d .
H3A H 0.6299 0.6426 0.4813 0.083 Uiso 1 1 calc R
H3B H 0.4874 0.6503 0.4948 0.083 Uiso 1 1 calc R
C32 C 0.2763(2) 0.8677(2) 0.20971(15) 0.0520(5) Uani 1 1 d .
H32 H 0.2718 0.8036 0.2366 0.062 Uiso 1 1 calc R
C33 C 0.6509(2) 0.8917(2) 0.36256(15) 0.0500(5) Uani 1 1 d .
C34 C 0.1865(3) 0.8390(3) 0.12488(16) 0.0575(6) Uani 1 1 d .
C35 C 0.5559(2) 0.7608(2) 0.43110(15) 0.0517(5) Uani 1 1 d .
C36 C 0.7660(2) 0.9394(2) 0.32634(15) 0.0511(5) Uani 1 1 d .
N4 N 0.2213(2) 0.8135(2) 0.44773(16) 0.0728(6) Uani 1 1 d .
C38 C 0.4639(2) 0.8326(2) 0.41395(14) 0.0493(5) Uani 1 1 d .
C39 C 0.4665(3) 1.0216(2) 0.34880(16) 0.0572(6) Uani 1 1 d .
H39A H 0.5471 1.0976 0.3607 0.069 Uiso 1 1 calc R
H39B H 0.4099 1.0446 0.3884 0.069 Uiso 1 1 calc R
C40 C 0.7509(3) 1.0178(2) 0.27330(17) 0.0600(6) Uani 1 1 d .
H40 H 0.6659 1.0415 0.2612 0.072 Uiso 1 1 calc R
C41 C 0.8949(3) 0.9068(3) 0.34330(19) 0.0690(7) Uani 1 1 d .
H41 H 0.9083 0.8551 0.3790 0.083 Uiso 1 1 calc R
O5 O 0.1083(3) 0.9097(3) -0.00064(16) 0.1035(8) Uani 1 1 d .
C43 C 0.8597(3) 1.0610(3) 0.23832(19) 0.0675(7) Uani 1 1 d .
H43 H 0.8479 1.1137 0.2031 0.081 Uiso 1 1 calc R
C44 C 0.1922(3) 0.9338(3) 0.08434(19) 0.0703(8) Uani 1 1 d .
C45 C 0.3769(3) 1.0829(3) 0.2142(2) 0.0726(8) Uani 1 1 d .
H45 H 0.4410 1.1654 0.2436 0.087 Uiso 1 1 calc R
C46 C 0.2874(4) 1.0549(4) 0.1301(2) 0.0859(10) Uani 1 1 d .
H46 H 0.2912 1.1195 0.1036 0.103 Uiso 1 1 calc R
C47 C 1.0029(3) 0.9501(3) 0.3080(2) 0.0829(9) Uani 1 1 d .
H47 H 1.0885 0.9272 0.3201 0.100 Uiso 1 1 calc R
C48 C 0.9859(3) 1.0263(3) 0.2553(2) 0.0776(8) Uani 1 1 d .
H48 H 1.0589 1.0546 0.2312 0.093 Uiso 1 1 calc R
C49 C -0.0075(6) 0.7927(5) -0.0293(3) 0.1420(19) Uani 1 1 d .
H49A H -0.0855 0.8116 -0.0064 0.170 Uiso 1 1 calc R
H49B H -0.0440 0.7667 -0.0932 0.170 Uiso 1 1 calc R
C50 C 0.0217(4) 0.6860(5) -0.0062(2) 0.1202(15) Uani 1 1 d .
H50A H 0.0809 0.6522 -0.0406 0.144 Uiso 1 1 calc R
H50B H -0.0694 0.6187 -0.0217 0.144 Uiso 1 1 calc R

loop_
_atom_site_aniso_label
_atom_site_aniso_U_11
_atom_site_aniso_U_22
_atom_site_aniso_U_33
_atom_site_aniso_U_23
_atom_site_aniso_U_13
_atom_site_aniso_U_12
O3 0.0446(8) 0.0526(9) 0.0468(8) 0.0223(7) 0.0201(6) 0.0168(7)
C2 0.0448(11) 0.0460(12) 0.0400(11) 0.0173(9) 0.0155(8) 0.0133(9)
C3 0.0440(11) 0.0433(11) 0.0432(11) 0.0137(9) 0.0187(9) 0.0130(9)
C4 0.0483(12) 0.0542(13) 0.0535(12) 0.0300(10) 0.0230(10) 0.0224(10)
C5 0.0437(11) 0.0505(12) 0.0397(11) 0.0151(9) 0.0161(9) 0.0092(10)
N2 0.0563(11) 0.0770(14) 0.0597(12) 0.0400(11) 0.0288(9) 0.0253(10)
C7 0.0419(11) 0.0537(13) 0.0529(12) 0.0250(10) 0.0242(9) 0.0234(10)
C8 0.0464(12) 0.0576(14) 0.0485(12) 0.0209(10) 0.0187(10) 0.0155(10)
O1 0.0667(11) 0.0610(11) 0.0657(11) 0.0263(9) 0.0095(8) 0.0040(9)
O2 0.0667(11) 0.0911(14) 0.0557(10) 0.0365(9) 0.0138(8) 0.0223(10)
N1 0.0567(12) 0.0940(17) 0.0760(14) 0.0388(13) 0.0351(11) 0.0294(12)
C12 0.0426(11) 0.0479(12) 0.0395(10) 0.0146(9) 0.0151(8) 0.0131(9)
C13 0.0517(13) 0.0641(15) 0.0566(13) 0.0304(11) 0.0240(10) 0.0258(11)
C14 0.0467(12) 0.0688(16) 0.0505(13) 0.0300(11) 0.0223(10) 0.0248(11)
C15 0.0510(12) 0.0512(13) 0.0547(13) 0.0190(10) 0.0224(10) 0.0212(10)
C16 0.0413(11) 0.0539(13) 0.0560(13) 0.0255(10) 0.0227(10) 0.0177(10)
C17 0.0629(14) 0.0621(15) 0.0600(14) 0.0332(12) 0.0309(11) 0.0242(12)
C18 0.0421(11) 0.0489(12) 0.0411(11) 0.0136(9) 0.0158(9) 0.0113(9)
C19 0.0630(14) 0.0762(17) 0.0706(15) 0.0443(13) 0.0376(12) 0.0381(13)
C20 0.0641(15) 0.0686(16) 0.0685(16) 0.0446(13) 0.0289(12) 0.0261(13)
C21 0.0561(13) 0.0534(14) 0.0633(15) 0.0298(11) 0.0237(11) 0.0166(11)
C22 0.0612(14) 0.0649(15) 0.0676(15) 0.0303(12) 0.0398(12) 0.0237(12)
C23 0.0634(15) 0.092(2) 0.0890(19) 0.0520(16) 0.0455(14) 0.0459(15)
C24 0.151(4) 0.073(2) 0.103(3) 0.031(2) -0.043(2) -0.008(2)
C25 0.132(3) 0.103(3) 0.084(2) 0.039(2) -0.022(2) -0.023(2)
O6 0.0517(9) 0.0596(10) 0.0656(10) 0.0256(8) 0.0280(7) 0.0203(8)
C27 0.0506(13) 0.0562(14) 0.0707(15) 0.0310(12) 0.0344(11) 0.0263(11)
O4 0.0664(11) 0.0943(15) 0.0649(12) 0.0275(10) 0.0068(9) 0.0146(11)
C29 0.0487(13) 0.0620(15) 0.0536(13) 0.0230(11) 0.0193(10) 0.0126(11)
C30 0.0448(12) 0.0479(12) 0.0471(12) 0.0118(9) 0.0162(9) 0.0087(10)
N3 0.0669(13) 0.0809(16) 0.0853(15) 0.0479(13) 0.0392(12) 0.0312(12)
C32 0.0528(13) 0.0579(14) 0.0594(14) 0.0299(11) 0.0254(11) 0.0219(11)
C33 0.0482(12) 0.0490(13) 0.0544(13) 0.0155(10) 0.0208(10) 0.0125(10)
C34 0.0486(13) 0.0790(18) 0.0641(15) 0.0355(13) 0.0283(11) 0.0295(13)
C35 0.0478(12) 0.0558(14) 0.0538(13) 0.0174(11) 0.0217(10) 0.0131(11)
C36 0.0505(13) 0.0466(12) 0.0555(13) 0.0116(10) 0.0237(10) 0.0103(10)
N4 0.0571(13) 0.0931(18) 0.0836(16) 0.0412(13) 0.0354(12) 0.0221(12)
C38 0.0441(12) 0.0552(13) 0.0479(12) 0.0149(10) 0.0178(9) 0.0106(10)
C39 0.0571(14) 0.0521(14) 0.0670(15) 0.0175(11) 0.0284(12) 0.0167(11)
C40 0.0506(13) 0.0624(15) 0.0697(16) 0.0219(12) 0.0244(11) 0.0142(11)
C41 0.0686(16) 0.0755(18) 0.0910(19) 0.0386(15) 0.0471(15) 0.0378(14)
O5 0.0931(16) 0.169(3) 0.0886(16) 0.0816(17) 0.0301(13) 0.0660(17)
C43 0.0702(17) 0.0607(16) 0.0790(18) 0.0275(13) 0.0355(14) 0.0141(13)
C44 0.0613(16) 0.107(2) 0.0770(18) 0.0564(17) 0.0349(14) 0.0460(17)
C45 0.0709(17) 0.0689(18) 0.104(2) 0.0516(16) 0.0407(16) 0.0285(14)
C46 0.088(2) 0.103(3) 0.122(3) 0.085(2) 0.057(2) 0.053(2)
C47 0.0738(18) 0.092(2) 0.121(3) 0.051(2) 0.0634(18) 0.0444(17)
C48 0.0779(19) 0.0703(18) 0.103(2) 0.0292(16) 0.0605(17) 0.0211(15)
C49 0.135(4) 0.164(5) 0.108(3) 0.034(3) -0.022(3) 0.076(4)
C50 0.091(2) 0.170(4) 0.082(2) 0.056(3) -0.0003(19) 0.012(3)

loop_
_atom_type_symbol
_atom_type_description
_atom_type_scat_dispersion_real
_atom_type_scat_dispersion_imag
_atom_type_scat_source
C C 0.0033 0.0016 'International Tables Vol C Tables 4.2.6.8 and 6.1.1.4'
H H 0.0000 0.0000 'International Tables Vol C Tables 4.2.6.8 and 6.1.1.4'
N N 0.0061 0.0033 'International Tables Vol C Tables 4.2.6.8 and 6.1.1.4'
O O 0.0106 0.0060 'International Tables Vol C Tables 4.2.6.8 and 6.1.1.4'

loop_
_geom_angle_atom_site_label_1
_geom_angle_atom_site_label_2
_geom_angle_atom_site_label_3
_geom_angle
C5 O3 C2 107.76(15)
C12 C2 O3 109.30(16)
C12 C2 C3 136.43(19)
O3 C2 C3 114.25(17)
C13 C3 C19 117.70(19)
C13 C3 C2 121.90(19)
C19 C3 C2 120.41(19)
C7 C4 C16 121.48(19)
N2 C5 O3 116.04(19)
N2 C5 C18 134.18(19)
O3 C5 C18 109.71(17)
C4 C7 C21 118.2(2)
C4 C7 C15 121.84(19)
C21 C7 C15 119.9(2)
N1 C8 C18 178.6(2)
C16 O1 C25 114.7(2)
C14 O2 C24 112.9(2)
C2 C12 C18 106.23(18)
C2 C12 C15 129.52(19)
C18 C12 C15 124.24(18)
C17 C13 C3 121.1(2)
C20 C14 O2 118.7(2)
C20 C14 C16 119.4(2)
O2 C14 C16 121.8(2)
C12 C15 C7 115.25(18)
O1 C16 C4 118.55(19)
O1 C16 C14 122.1(2)
C4 C16 C14 119.4(2)
C22 C17 C13 120.5(2)
C5 C18 C8 126.25(19)
C5 C18 C12 106.99(18)
C8 C18 C12 126.8(2)
C23 C19 C3 120.7(2)
C14 C20 C21 120.9(2)
C20 C21 C7 120.6(2)
C23 C22 C17 118.9(2)
C22 C23 C19 121.1(2)
C25 C24 O2 120.7(3)
C24 C25 O1 118.2(3)
C35 O6 C33 107.85(17)
C32 C27 C45 118.4(2)
C32 C27 C39 121.9(2)
C45 C27 C39 119.7(2)
C34 O4 C50 115.4(3)
N4 C29 C38 178.6(3)
C33 C30 C38 106.1(2)
C33 C30 C39 129.8(2)
C38 C30 C39 123.96(19)
C27 C32 C34 121.7(2)
C30 C33 O6 109.37(19)
C30 C33 C36 135.8(2)
O6 C33 C36 114.78(19)
O4 C34 C44 122.5(2)
O4 C34 C32 117.9(2)
C44 C34 C32 119.6(3)
N3 C35 O6 117.1(2)
N3 C35 C38 133.6(2)
O6 C35 C38 109.2(2)
C41 C36 C40 117.7(2)
C41 C36 C33 120.8(2)
C40 C36 C33 121.5(2)
C35 C38 C29 125.7(2)
C35 C38 C30 107.46(19)
C29 C38 C30 126.8(2)
C30 C39 C27 116.66(19)
C43 C40 C36 121.1(2)
C47 C41 C36 120.9(3)
C44 O5 C49 111.3(3)
C48 C43 C40 120.1(3)
C46 C44 O5 119.3(3)
C46 C44 C34 118.7(3)
O5 C44 C34 122.1(3)
C46 C45 C27 120.1(3)
C44 C46 C45 121.5(3)
C48 C47 C41 120.7(3)
C47 C48 C43 119.5(2)
C50 C49 O5 118.2(3)
C49 C50 O4 113.6(4)

loop_
_geom_bond_atom_site_label_1
_geom_bond_atom_site_label_2
_geom_bond_distance
O3 C5 1.345(2)
O3 C2 1.402(2)
C2 C12 1.350(3)
C2 C3 1.461(3)
C3 C13 1.388(3)
C3 C19 1.390(3)
C4 C7 1.378(3)
C4 C16 1.383(3)
C5 N2 1.343(3)
C5 C18 1.367(3)
C7 C21 1.387(3)
C7 C15 1.516(3)
C8 N1 1.142(3)
C8 C18 1.418(3)
O1 C16 1.366(3)
O1 C25 1.414(4)
O2 C14 1.372(3)
O2 C24 1.394(4)
C12 C18 1.442(3)
C12 C15 1.500(3)
C13 C17 1.381(3)
C14 C20 1.370(3)
C14 C16 1.386(3)
C17 C22 1.377(3)
C19 C23 1.378(3)
C20 C21 1.374(3)
C22 C23 1.370(3)
C24 C25 1.338(5)
O6 C35 1.350(3)
O6 C33 1.407(3)
C27 C32 1.371(3)
C27 C45 1.385(3)
C27 C39 1.511(3)
O4 C34 1.371(3)
O4 C50 1.411(4)
C29 N4 1.141(3)
C29 C38 1.412(3)
C30 C33 1.349(3)
C30 C38 1.444(3)
C30 C39 1.495(3)
N3 C35 1.334(3)
C32 C34 1.384(3)
C33 C36 1.456(3)
C34 C44 1.384(4)
C35 C38 1.369(3)
C36 C41 1.389(3)
C36 C40 1.389(3)
C40 C43 1.379(3)
C41 C47 1.376(4)
O5 C44 1.375(3)
O5 C49 1.423(6)
C43 C48 1.376(4)
C44 C46 1.374(5)
C45 C46 1.374(4)
C47 C48 1.367(4)
C49 C50 1.409(6)
